data_1511455
loop_
_publ_author_name
'Bakakin, V.V.'
'Solov'eva, L.P.'

_publ_section_title
;
 Crystal structure of potassium boratofluoroberyllate, K Be2 (B O3) F2
;
_journal_name_full Kristallografiya
_journal_page_first 922
_journal_page_last 925
_journal_volume 15
_journal_year 1970
_chemical_formula_sum 'B Be2 F2 K O3'
_chemical_name_systematic 'K (Be2 (B O3) F2)'
_space_group_IT_number 5
_symmetry_space_group_name_Hall 'C 2y'
_symmetry_space_group_name_H-M 'C 1 2 1'
_cell_angle_alpha 90
_cell_angle_beta 112.8
_cell_angle_gamma 90
_cell_formula_units_Z 2
_cell_length_a 7.718
_cell_length_b 4.444
_cell_length_c 6.79
_cell_volume 214.692
_citation_journal_id_ASTM KRISAJ
_cod_data_source_file boron0-1_81.cif
_cod_data_source_block B1Be2F2K1O3
_cod_original_cell_volume 214.6916
_cod_original_formula_sum 'B1 Be2 F2 K1 O3'
_cod_database_code 1511455

loop_
_symmetry_equiv_pos_as_xyz
x,y,z
-x,y,-z
x+1/2,y+1/2,z
-x+1/2,y+1/2,-z

loop_
_atom_site_label
_atom_site_type_symbol
_atom_site_fract_x
_atom_site_fract_y
_atom_site_fract_z
_atom_site_occupancy
_atom_site_U_iso_or_equiv
O1 O-2 0 0.19 0.5 1 0.0
K1 K+1 0 0 0 1 0.0
F1 F-1 0.222 0.496 0.165 1 0.0
B1 B+3 0 0.519 0.5 1 0.0
O2 O-2 0.344 0.157 0.498 1 0.0
Be1 Be+2 0.198 0.025 0.59 1 0.0
